data_9004453
loop_
_publ_author_name
'Szymanski, J. T.'
'Groat, L. A.'

_publ_section_title
;
 The crystal structure of deanesmithite, Hg2Hg3CrO5S2
;
_journal_name_full 'The Canadian Mineralogist'
_journal_page_first 765
_journal_page_last 772
_journal_volume 35
_journal_year 1997
_chemical_formula_sum 'Cr Hg5 O5 S2'
_chemical_name_mineral Deanesmithite
_space_group_IT_number 2
_symmetry_space_group_name_Hall '-P 1'
_symmetry_space_group_name_H-M 'P -1'
_cell_angle_alpha 100.356
_cell_angle_beta 110.163
_cell_angle_gamma 82.981
_cell_length_a 8.1287
_cell_length_b 9.4916
_cell_length_c 6.8940
_cell_formula_units_Z 2
_cell_volume 490.125
_database_code_amcsd 0005526
_exptl_crystal_density_diffrn 8.125
_cod_original_formula_sum 'Hg5 Cr S2 O5'
_cod_database_code 9004453

loop_
_space_group_symop_operation_xyz
x,y,z
-x,-y,-z

loop_
_atom_site_aniso_label
_atom_site_aniso_U_11
_atom_site_aniso_U_22
_atom_site_aniso_U_33
_atom_site_aniso_U_12
_atom_site_aniso_U_13
_atom_site_aniso_U_23
Hg1 0.01910 0.03010 0.02790 -0.00720 -0.00080 0.00830
Hg2 0.02030 0.04430 0.03100 -0.00960 -0.00060 0.00050
Hg3 0.01850 0.02230 0.01900 0.00010 0.00120 0.00370
Hg4 0.01600 0.03520 0.03910 0.00010 0.00580 0.00410
Hg5 0.02380 0.02960 0.02110 -0.00530 0.00710 0.00210
Hg6 0.03570 0.03330 0.01760 -0.00370 0.00350 0.00350
Cr 0.01400 0.01900 0.01940 -0.00150 -0.00020 0.00360
S1 0.01460 0.02670 0.02080 -0.00460 0.00130 0.00140
S2 0.01750 0.02670 0.02620 -0.00440 0.00550 0.00370

loop_
_atom_site_label
_atom_site_fract_x
_atom_site_fract_y
_atom_site_fract_z
_atom_site_U_iso_or_equiv
Hg1 0.55957 0.08546 0.85556 ?
Hg2 0.27861 0.97327 0.61713 ?
Hg3 0.00000 0.00000 0.00000 ?
Hg4 0.50000 0.50000 0.00000 ?
Hg5 0.16981 0.65337 0.18197 ?
Hg6 0.11631 0.66011 0.66080 ?
Cr 0.37608 0.29969 0.40189 ?
S1 0.04370 0.81653 0.40826 ?
S2 0.19375 0.48557 0.88688 ?
O1 0.49763 0.30035 0.25609 0.03360
O2 0.51029 0.30784 0.65049 0.01980
O3 0.26885 0.14737 0.33021 0.02870
O4 0.81307 0.15391 0.03067 0.01740
O5 0.23193 0.44113 0.38588 0.03250

loop_
_cod_related_entry_id
_cod_related_entry_database
_cod_related_entry_code
1 AMCSD 0005526
